data_4030094
loop_
_publ_author_name
'Butler, Ashlie J. E.'
'Thompson, Mark J.'
'Maydom, Patrick J.'
'Newby, James A.'
'Guo, Kai'
'Adams, Harry'
'Chen, Beining'

_publ_section_title
;
 Regioselective Synthesis of 3-Aminoimidazo[1,2-a]-pyrimidines under
 Continuous Flow Conditions.
;
_journal_issue 21
_journal_name_full 'The Journal of organic chemistry'
_journal_page_first 10196
_journal_paper_doi 10.1021/jo501861g
_journal_volume 79
_journal_year 2014
_chemical_formula_sum 'C20 H25 Cl N4'
_chemical_formula_weight 356.89
_chemical_name_systematic
;
 ?
;
_space_group_IT_number 14
_symmetry_cell_setting monoclinic
_symmetry_space_group_name_Hall '-P 2ybc'
_symmetry_space_group_name_H-M 'P 1 21/c 1'
_atom_sites_solution_hydrogens geom
_atom_sites_solution_primary direct
_atom_sites_solution_secondary difmap
_audit_creation_method SHELXL-97
_cell_angle_alpha 90.00
_cell_angle_beta 93.606(4)
_cell_angle_gamma 90.00
_cell_formula_units_Z 4
_cell_length_a 12.4646(8)
_cell_length_b 13.6468(7)
_cell_length_c 11.9725(6)
_cell_measurement_reflns_used 3463
_cell_measurement_temperature 150(2)
_cell_measurement_theta_max 26.90
_cell_measurement_theta_min 2.22
_cell_volume 2032.5(2)
_computing_cell_refinement 'Bruker SAINT'
_computing_data_collection 'Bruker APEX2'
_computing_data_reduction 'Bruker SAINT'
_computing_molecular_graphics 'Bruker SHELXTL'
_computing_publication_material 'Bruker SHELXTL'
_computing_structure_refinement 'SHELXL-97 (Sheldrick, 1997)'
_computing_structure_solution 'SHELXS-97 (Sheldrick, 2008)'
_diffrn_ambient_temperature 150(2)
_diffrn_detector_area_resol_mean 100
_diffrn_measured_fraction_theta_full 0.999
_diffrn_measured_fraction_theta_max 0.999
_diffrn_measurement_device_type 'Bruker APEX-II CCD'
_diffrn_measurement_method '\f and \w scans'
_diffrn_radiation_monochromator graphite
_diffrn_radiation_source 'fine-focus sealed tube'
_diffrn_radiation_type MoK\a
_diffrn_radiation_wavelength 0.71073
_diffrn_reflns_av_R_equivalents 0.0391
_diffrn_reflns_av_sigmaI/netI 0.0437
_diffrn_reflns_limit_h_max 14
_diffrn_reflns_limit_h_min -8
_diffrn_reflns_limit_k_max 16
_diffrn_reflns_limit_k_min -16
_diffrn_reflns_limit_l_max 14
_diffrn_reflns_limit_l_min -14
_diffrn_reflns_number 11595
_diffrn_reflns_theta_full 25.00
_diffrn_reflns_theta_max 25.00
_diffrn_reflns_theta_min 2.22
_diffrn_standards_number 0
_exptl_absorpt_coefficient_mu 0.197
_exptl_absorpt_correction_T_max 0.9691
_exptl_absorpt_correction_T_min 0.9253
_exptl_absorpt_correction_type multi-scan
_exptl_absorpt_process_details sadabs
_exptl_crystal_colour Yellow
_exptl_crystal_density_diffrn 1.166
_exptl_crystal_density_method 'not measured'
_exptl_crystal_description Block
_exptl_crystal_F_000 760
_exptl_crystal_size_max 0.40
_exptl_crystal_size_mid 0.30
_exptl_crystal_size_min 0.16
_refine_diff_density_max 0.558
_refine_diff_density_min -0.643
_refine_diff_density_rms 0.056
_refine_ls_extinction_method none
_refine_ls_goodness_of_fit_ref 1.068
_refine_ls_hydrogen_treatment constr
_refine_ls_matrix_type full
_refine_ls_number_parameters 231
_refine_ls_number_reflns 3572
_refine_ls_number_restraints 0
_refine_ls_restrained_S_all 1.068
_refine_ls_R_factor_all 0.0541
_refine_ls_R_factor_gt 0.0454
_refine_ls_shift/su_max 0.000
_refine_ls_shift/su_mean 0.000
_refine_ls_structure_factor_coef Fsqd
_refine_ls_weighting_details 'calc w=1/[\s^2^(Fo^2^)+(0.0648P)^2^+0.9868P] where P=(Fo^2^+2Fc^2^)/3'
_refine_ls_weighting_scheme calc
_refine_ls_wR_factor_gt 0.1236
_refine_ls_wR_factor_ref 0.1284
_reflns_number_gt 2940
_reflns_number_total 3572
_reflns_threshold_expression >2sigma(I)
_cod_data_source_file jo501861g_si_001.cif
_cod_data_source_block ch1bcp21c
_cod_depositor_comments
;
The following automatic conversions were performed:

'_symmetry_cell_setting' value 'Monoclinic' changed to 'monoclinic'
according to
/home/saulius/struct/COD-crude-data--automatic-downloads/rss-feeds/ACS/lib/dictionaries/cif_core.dic
dictionary named 'cif_core.dic' version 2.4.2 from 2011-04-26.

Automatic conversion script
Id: cif_fix_values 2827 2014-09-09 07:05:25Z andrius 

 Adding full bibliography for 4030092--4030094.cif.
;
_cod_original_sg_symbol_H-M P2(1)/c
_cod_database_code 4030094

loop_
_symmetry_equiv_pos_as_xyz
'x, y, z'
'-x, y+1/2, -z+1/2'
'-x, -y, -z'
'x, -y-1/2, z-1/2'

loop_
_atom_site_label
_atom_site_type_symbol
_atom_site_fract_x
_atom_site_fract_y
_atom_site_fract_z
_atom_site_U_iso_or_equiv
_atom_site_adp_type
_atom_site_occupancy
_atom_site_symmetry_multiplicity
_atom_site_calc_flag
_atom_site_refinement_flags
Cl1 Cl -0.20493(4) 0.12440(4) -0.02132(5) 0.02847(18) Uani 1 1 d .
N1 N 0.26090(13) 0.16702(12) 0.34651(14) 0.0153(4) Uani 1 1 d .
H1 H 0.2327 0.2156 0.3831 0.018 Uiso 1 1 calc R
N2 N 0.33148(13) 0.20323(13) 0.05649(14) 0.0176(4) Uani 1 1 d .
N3 N 0.51802(14) 0.24561(13) 0.07549(14) 0.0193(4) Uani 1 1 d .
N4 N 0.41080(13) 0.20928(12) 0.23041(14) 0.0157(4) Uani 1 1 d .
C1 C 0.10014(19) 0.03367(18) 0.6648(2) 0.0282(5) Uani 1 1 d .
H1C H 0.0326 0.0250 0.6194 0.042 Uiso 1 1 calc R
H1D H 0.1083 0.1026 0.6865 0.042 Uiso 1 1 calc R
H1E H 0.0993 -0.0071 0.7321 0.042 Uiso 1 1 calc R
C2 C 0.19480(17) 0.00303(16) 0.59613(18) 0.0208(5) Uani 1 1 d .
C3 C 0.19398(16) 0.07644(16) 0.49753(17) 0.0178(4) Uani 1 1 d .
H3A H 0.2119 0.1412 0.5309 0.021 Uiso 1 1 calc R
H3B H 0.1185 0.0807 0.4670 0.021 Uiso 1 1 calc R
C4 C 0.26359(15) 0.06556(15) 0.39527(17) 0.0164(4) Uani 1 1 d .
C5 C 0.30338(16) 0.18426(15) 0.24257(17) 0.0167(4) Uani 1 1 d .
C6 C 0.25740(16) 0.18297(15) 0.13507(17) 0.0160(4) Uani 1 1 d .
C7 C 0.14360(16) 0.16626(15) 0.09755(17) 0.0167(4) Uani 1 1 d .
C8 C 0.11609(17) 0.13513(15) -0.01152(18) 0.0200(5) Uani 1 1 d .
H8 H 0.1711 0.1224 -0.0610 0.024 Uiso 1 1 calc R
C9 C 0.00903(17) 0.12251(17) -0.04870(19) 0.0234(5) Uani 1 1 d .
H9 H -0.0092 0.1004 -0.1227 0.028 Uiso 1 1 calc R
C10 C -0.07046(16) 0.14260(16) 0.02345(19) 0.0221(5) Uani 1 1 d .
C11 C 0.06120(17) 0.18619(16) 0.16892(18) 0.0206(5) Uani 1 1 d .
H11 H 0.0787 0.2074 0.2434 0.025 Uiso 1 1 calc R
C12 C -0.04555(17) 0.17516(16) 0.13136(18) 0.0208(5) Uani 1 1 d .
H12 H -0.1012 0.1899 0.1794 0.025 Uiso 1 1 calc R
C13 C 0.42289(16) 0.22018(15) 0.11560(17) 0.0171(4) Uani 1 1 d .
C14 C 0.59885(16) 0.25831(16) 0.15019(18) 0.0204(5) Uani 1 1 d .
H14 H 0.6671 0.2738 0.1237 0.025 Uiso 1 1 calc R
C15 C 0.59102(17) 0.25046(16) 0.26707(18) 0.0208(5) Uani 1 1 d .
H15 H 0.6520 0.2622 0.3170 0.025 Uiso 1 1 calc R
C16 C 0.49516(16) 0.22597(15) 0.30685(17) 0.0187(4) Uani 1 1 d .
H16 H 0.4868 0.2206 0.3849 0.022 Uiso 1 1 calc R
C17 C 0.37959(16) 0.03369(16) 0.42598(18) 0.0202(5) Uani 1 1 d .
H17A H 0.4216 0.0380 0.3597 0.030 Uiso 1 1 calc R
H17B H 0.3801 -0.0341 0.4531 0.030 Uiso 1 1 calc R
H17C H 0.4112 0.0767 0.4847 0.030 Uiso 1 1 calc R
C18 C 0.21297(17) -0.00521(16) 0.30816(18) 0.0202(5) Uani 1 1 d .
H18A H 0.1399 0.0166 0.2856 0.030 Uiso 1 1 calc R
H18B H 0.2103 -0.0711 0.3404 0.030 Uiso 1 1 calc R
H18C H 0.2562 -0.0065 0.2426 0.030 Uiso 1 1 calc R
C19 C 0.29676(19) 0.01181(19) 0.6743(2) 0.0297(6) Uani 1 1 d .
H19A H 0.3115 0.0811 0.6903 0.045 Uiso 1 1 calc R
H19B H 0.3576 -0.0171 0.6380 0.045 Uiso 1 1 calc R
H19C H 0.2862 -0.0230 0.7443 0.045 Uiso 1 1 calc R
C20 C 0.1781(2) -0.10378(16) 0.5603(2) 0.0274(5) Uani 1 1 d .
H20A H 0.1698 -0.1445 0.6266 0.041 Uiso 1 1 calc R
H20B H 0.2404 -0.1263 0.5215 0.041 Uiso 1 1 calc R
H20C H 0.1132 -0.1089 0.5100 0.041 Uiso 1 1 calc R

loop_
_atom_site_aniso_label
_atom_site_aniso_U_11
_atom_site_aniso_U_22
_atom_site_aniso_U_33
_atom_site_aniso_U_23
_atom_site_aniso_U_13
_atom_site_aniso_U_12
Cl1 0.0182(3) 0.0308(3) 0.0355(3) -0.0036(2) -0.0055(2) -0.0002(2)
N1 0.0189(9) 0.0142(9) 0.0133(8) -0.0001(7) 0.0042(7) 0.0029(7)
N2 0.0189(9) 0.0179(9) 0.0160(9) 0.0006(7) 0.0014(7) 0.0017(7)
N3 0.0208(9) 0.0169(9) 0.0203(9) 0.0020(7) 0.0027(7) -0.0003(7)
N4 0.0171(8) 0.0158(9) 0.0141(8) -0.0012(7) 0.0009(7) 0.0001(7)
C1 0.0363(13) 0.0224(12) 0.0273(12) 0.0048(10) 0.0141(10) 0.0020(10)
C2 0.0240(11) 0.0197(11) 0.0191(11) 0.0012(9) 0.0050(9) 0.0000(8)
C3 0.0158(10) 0.0182(11) 0.0197(11) 0.0006(9) 0.0031(8) -0.0005(8)
C4 0.0170(10) 0.0179(11) 0.0146(10) 0.0021(8) 0.0021(8) 0.0007(8)
C5 0.0174(10) 0.0155(10) 0.0173(10) 0.0015(8) 0.0024(8) -0.0004(8)
C6 0.0177(10) 0.0128(10) 0.0174(10) 0.0011(8) 0.0011(8) 0.0025(8)
C7 0.0199(10) 0.0136(10) 0.0164(10) 0.0047(8) -0.0016(8) -0.0005(8)
C8 0.0209(11) 0.0198(11) 0.0192(11) -0.0031(9) 0.0014(8) -0.0004(8)
C9 0.0252(11) 0.0256(12) 0.0187(11) -0.0035(9) -0.0038(9) -0.0012(9)
C10 0.0172(10) 0.0195(11) 0.0287(12) 0.0030(9) -0.0051(9) -0.0012(8)
C11 0.0223(11) 0.0207(11) 0.0187(11) 0.0035(9) 0.0002(9) 0.0015(8)
C12 0.0198(11) 0.0213(11) 0.0214(11) 0.0029(9) 0.0015(8) 0.0022(8)
C13 0.0191(10) 0.0170(10) 0.0154(10) 0.0009(8) 0.0015(8) 0.0015(8)
C14 0.0178(10) 0.0208(11) 0.0230(11) 0.0014(9) 0.0034(9) -0.0003(8)
C15 0.0182(10) 0.0224(11) 0.0214(11) -0.0023(9) -0.0010(8) -0.0039(8)
C16 0.0212(10) 0.0184(11) 0.0164(10) -0.0011(9) -0.0004(8) 0.0002(8)
C17 0.0188(10) 0.0218(11) 0.0202(11) 0.0040(9) 0.0025(8) 0.0020(8)
C18 0.0229(11) 0.0179(11) 0.0199(11) -0.0011(9) 0.0013(9) -0.0002(8)
C19 0.0358(13) 0.0338(14) 0.0193(12) 0.0067(10) 0.0001(10) 0.0012(10)
C20 0.0393(13) 0.0188(12) 0.0253(12) 0.0013(10) 0.0102(10) 0.0006(10)

loop_
_atom_type_symbol
_atom_type_description
_atom_type_scat_dispersion_real
_atom_type_scat_dispersion_imag
_atom_type_scat_source
C C 0.0033 0.0016 'International Tables Vol C Tables 4.2.6.8 and 6.1.1.4'
H H 0.0000 0.0000 'International Tables Vol C Tables 4.2.6.8 and 6.1.1.4'
N N 0.0061 0.0033 'International Tables Vol C Tables 4.2.6.8 and 6.1.1.4'
Cl Cl 0.1484 0.1585 'International Tables Vol C Tables 4.2.6.8 and 6.1.1.4'

loop_
_geom_angle_atom_site_label_1
_geom_angle_atom_site_label_2
_geom_angle_atom_site_label_3
_geom_angle
C5 N1 C4 119.93(16)
C5 N1 H1 120.0
C4 N1 H1 120.0
C13 N2 C6 105.05(16)
C14 N3 C13 116.32(18)
C16 N4 C5 132.17(18)
C16 N4 C13 120.88(17)
C5 N4 C13 106.92(16)
C2 C1 H1C 109.5
C2 C1 H1D 109.5
H1C C1 H1D 109.5
C2 C1 H1E 109.5
H1C C1 H1E 109.5
H1D C1 H1E 109.5
C20 C2 C19 109.77(19)
C20 C2 C1 108.24(18)
C19 C2 C1 106.67(19)
C20 C2 C3 114.13(18)
C19 C2 C3 112.32(18)
C1 C2 C3 105.25(17)
C2 C3 C4 124.24(17)
C2 C3 H3A 106.3
C4 C3 H3A 106.3
C2 C3 H3B 106.3
C4 C3 H3B 106.3
H3A C3 H3B 106.4
N1 C4 C18 108.61(16)
N1 C4 C17 110.64(16)
C18 C4 C17 109.10(17)
N1 C4 C3 102.62(15)
C18 C4 C3 111.82(16)
C17 C4 C3 113.82(17)
C6 C5 N4 104.53(17)
C6 C5 N1 132.04(18)
N4 C5 N1 123.42(18)
C5 C6 N2 112.10(17)
C5 C6 C7 128.43(18)
N2 C6 C7 119.45(18)
C8 C7 C11 118.86(19)
C8 C7 C6 120.39(18)
C11 C7 C6 120.67(19)
C9 C8 C7 120.77(19)
C9 C8 H8 119.6
C7 C8 H8 119.6
C10 C9 C8 119.1(2)
C10 C9 H9 120.4
C8 C9 H9 120.4
C9 C10 C12 121.32(19)
C9 C10 Cl1 119.48(17)
C12 C10 Cl1 119.18(17)
C12 C11 C7 120.4(2)
C12 C11 H11 119.8
C7 C11 H11 119.8
C10 C12 C11 119.5(2)
C10 C12 H12 120.2
C11 C12 H12 120.2
N2 C13 N3 126.85(18)
N2 C13 N4 111.37(17)
N3 C13 N4 121.78(18)
N3 C14 C15 124.44(19)
N3 C14 H14 117.8
C15 C14 H14 117.8
C16 C15 C14 118.9(2)
C16 C15 H15 120.5
C14 C15 H15 120.5
C15 C16 N4 117.58(19)
C15 C16 H16 121.2
N4 C16 H16 121.2
C4 C17 H17A 109.5
C4 C17 H17B 109.5
H17A C17 H17B 109.5
C4 C17 H17C 109.5
H17A C17 H17C 109.5
H17B C17 H17C 109.5
C4 C18 H18A 109.5
C4 C18 H18B 109.5
H18A C18 H18B 109.5
C4 C18 H18C 109.5
H18A C18 H18C 109.5
H18B C18 H18C 109.5
C2 C19 H19A 109.5
C2 C19 H19B 109.5
H19A C19 H19B 109.5
C2 C19 H19C 109.5
H19A C19 H19C 109.5
H19B C19 H19C 109.5
C2 C20 H20A 109.5
C2 C20 H20B 109.5
H20A C20 H20B 109.5
C2 C20 H20C 109.5
H20A C20 H20C 109.5
H20B C20 H20C 109.5

loop_
_geom_bond_atom_site_label_1
_geom_bond_atom_site_label_2
_geom_bond_distance
Cl1 C10 1.745(2)
N1 C5 1.403(3)
N1 C4 1.502(3)
N1 H1 0.8800
N2 C13 1.323(3)
N2 C6 1.387(3)
N3 C14 1.316(3)
N3 C13 1.352(3)
N4 C16 1.369(3)
N4 C5 1.398(3)
N4 C13 1.400(3)
C1 C2 1.538(3)
C1 H1C 0.9800
C1 H1D 0.9800
C1 H1E 0.9800
C2 C20 1.530(3)
C2 C19 1.535(3)
C2 C3 1.548(3)
C3 C4 1.551(3)
C3 H3A 0.9900
C3 H3B 0.9900
C4 C18 1.528(3)
C4 C17 1.532(3)
C5 C6 1.376(3)
C6 C7 1.479(3)
C7 C8 1.395(3)
C7 C11 1.403(3)
C8 C9 1.391(3)
C8 H8 0.9500
C9 C10 1.382(3)
C9 H9 0.9500
C10 C12 1.383(3)
C11 C12 1.386(3)
C11 H11 0.9500
C12 H12 0.9500
C14 C15 1.413(3)
C14 H14 0.9500
C15 C16 1.356(3)
C15 H15 0.9500
C16 H16 0.9500
C17 H17A 0.9800
C17 H17B 0.9800
C17 H17C 0.9800
C18 H18A 0.9800
C18 H18B 0.9800
C18 H18C 0.9800
C19 H19A 0.9800
C19 H19B 0.9800
C19 H19C 0.9800
C20 H20A 0.9800
C20 H20B 0.9800
C20 H20C 0.9800
